data_7014240
loop_
_publ_author_name
'Adams, Christopher J.'
'Bowen, Lucy E.'
'Humphrey, Mark G.'
'Morrall, Joseph P. L.'
'Samoc, Marek'
'Yellowlees, Lesley J.'

_publ_section_title
;
 Ruthenium bipyridyl compounds with two terminal alkynyl ligands.
;
_journal_issue 24
_journal_name_full 'Dalton transactions (Cambridge, England : 2003)'
_journal_page_first 4130
_journal_page_last 4138
_journal_paper_doi 10.1039/b411609g
_journal_year 2004
_chemical_formula_sum 'C79.5 H64 I2 N4 O4 P2 Ru'
_chemical_formula_weight 1556.16
_chemical_name_systematic
;
?
;
_space_group_IT_number 2
_symmetry_cell_setting triclinic
_symmetry_space_group_name_Hall '-P 1'
_symmetry_space_group_name_H-M 'P -1'
_atom_sites_solution_hydrogens geom
_atom_sites_solution_primary direct
_atom_sites_solution_secondary difmap
_audit_creation_method SHELXL-97
_cell_angle_alpha 90.29(3)
_cell_angle_beta 92.81(3)
_cell_angle_gamma 100.88(3)
_cell_formula_units_Z 4
_cell_length_a 15.158(3)
_cell_length_b 20.783(4)
_cell_length_c 21.935(4)
_cell_measurement_reflns_used ****
_cell_measurement_temperature 100(2)
_cell_measurement_theta_max 27.47
_cell_measurement_theta_min 2.25
_cell_volume 6777(2)
_computing_cell_refinement 'Bruker SMART'
_computing_data_collection 'Bruker SMART'
_computing_data_reduction 'Bruker SAINT'
_computing_molecular_graphics 'Bruker SHELXTL'
_computing_publication_material 'Bruker SHELXTL'
_computing_structure_refinement 'SHELXH-97 (Sheldrick, 1997)'
_computing_structure_solution 'SHELXS-97 (Sheldrick, 1990)'
_diffrn_ambient_temperature 100(2)
_diffrn_measured_fraction_theta_full 0.994
_diffrn_measured_fraction_theta_max 0.994
_diffrn_measurement_device_type 'CCD area detector'
_diffrn_measurement_method 'omega scans with narrow frames'
_diffrn_radiation_monochromator graphite
_diffrn_radiation_source 'fine-focus sealed tube'
_diffrn_radiation_type MoK\a
_diffrn_radiation_wavelength 0.71073
_diffrn_reflns_av_R_equivalents 0.0299
_diffrn_reflns_av_sigmaI/netI 0.0470
_diffrn_reflns_limit_h_max 19
_diffrn_reflns_limit_h_min -19
_diffrn_reflns_limit_k_max 20
_diffrn_reflns_limit_k_min -26
_diffrn_reflns_limit_l_max 28
_diffrn_reflns_limit_l_min -28
_diffrn_reflns_number 68419
_diffrn_reflns_theta_full 27.48
_diffrn_reflns_theta_max 27.48
_diffrn_reflns_theta_min 0.93
_diffrn_standards_decay_% 0
_exptl_absorpt_coefficient_mu 1.244
_exptl_absorpt_correction_T_max 1
_exptl_absorpt_correction_T_min 0.92
_exptl_absorpt_correction_type multi-scan
_exptl_absorpt_process_details SADABS
_exptl_crystal_colour Brown
_exptl_crystal_density_diffrn 1.525
_exptl_crystal_density_meas ?
_exptl_crystal_density_method .
_exptl_crystal_description Block
_exptl_crystal_F_000 3124
_exptl_crystal_size_max 0.20
_exptl_crystal_size_mid 0.20
_exptl_crystal_size_min 0.20
_refine_diff_density_max 3.504
_refine_diff_density_min -4.625
_refine_diff_density_rms 0.125
_refine_ls_extinction_method none
_refine_ls_goodness_of_fit_ref 1.024
_refine_ls_hydrogen_treatment constr
_refine_ls_matrix_type full
_refine_ls_number_parameters 1774
_refine_ls_number_reflns 30886
_refine_ls_number_restraints 1
_refine_ls_restrained_S_all 1.024
_refine_ls_R_factor_all 0.0782
_refine_ls_R_factor_gt 0.0587
_refine_ls_shift/su_max 0.003
_refine_ls_shift/su_mean 0.000
_refine_ls_structure_factor_coef Fsqd
_refine_ls_weighting_details 'calc w=1/[\s^2^(Fo^2^)+(0.0587P)^2^+28.6357P] where P=(Fo^2^+2Fc^2^)/3'
_refine_ls_weighting_scheme calc
_refine_ls_wR_factor_gt 0.1346
_refine_ls_wR_factor_ref 0.1473
_reflns_number_gt 24031
_reflns_number_total 30886
_reflns_threshold_expression >2sigma(I)
_cod_data_source_file b411609g.txt
_cod_data_source_block 3C.2.5toluene
_cod_depositor_comments
;
The following automatic conversions were performed:
'_symmetry_cell_setting' value 'Triclinic' changed to 'triclinic'
according to '/home/saulius/struct/CIF-dictionaries/cif_core.dic'
dictionary named 'cif_core.dic' version 2.4.1 from 2010-06-29.

Automatic conversion script
Id: cif_fix_enum 1527 2010-12-29 10:47:43Z saulius 
;
_cod_original_sg_symbol_H-M P-1
_cod_original_formula_sum 'C79.50 H64 I2 N4 O4 P2 Ru'
_cod_database_code 7014240

loop_
_symmetry_equiv_pos_as_xyz
'x, y, z'
'-x, -y, -z'

loop_
_atom_site_label
_atom_site_type_symbol
_atom_site_fract_x
_atom_site_fract_y
_atom_site_fract_z
_atom_site_U_iso_or_equiv
_atom_site_adp_type
_atom_site_occupancy
_atom_site_symmetry_multiplicity
_atom_site_calc_flag
_atom_site_refinement_flags
_atom_site_disorder_assembly
_atom_site_disorder_group
Ru1 Ru -0.50545(2) 0.286043(19) 0.345594(16) 0.02323(8) Uani 1 1 d . A .
N1 N -0.5945(2) 0.35242(19) 0.34378(19) 0.0282(9) Uani 1 1 d . . .
C1 C -0.5695(3) 0.4178(3) 0.3511(3) 0.0400(14) Uani 1 1 d . . .
H1A H -0.5072 0.4361 0.3563 0.048 Uiso 1 1 calc R . .
C2 C -0.6304(4) 0.4594(3) 0.3514(4) 0.058(2) Uani 1 1 d . . .
H2A H -0.6101 0.5053 0.3561 0.070 Uiso 1 1 calc R . .
C3 C -0.7220(4) 0.4332(3) 0.3448(3) 0.0514(17) Uani 1 1 d . . .
C4 C -0.7485(3) 0.3663(2) 0.3367(3) 0.0375(13) Uani 1 1 d . . .
H4A H -0.8105 0.3471 0.3323 0.045 Uiso 1 1 calc R . .
C5 C -0.6836(3) 0.3272(2) 0.3349(2) 0.0258(10) Uani 1 1 d . . .
C6 C -0.7052(3) 0.2556(2) 0.32375(19) 0.0205(8) Uani 1 1 d . . .
C7 C -0.7920(3) 0.2217(2) 0.3102(2) 0.0230(9) Uani 1 1 d . . .
H7A H -0.8413 0.2440 0.3084 0.028 Uiso 1 1 calc R . .
C8 C -0.8053(3) 0.1547(2) 0.2993(2) 0.0253(9) Uani 1 1 d . . .
C9 C -0.7331(3) 0.1234(2) 0.3021(3) 0.0344(12) Uani 1 1 d . . .
H9A H -0.7411 0.0775 0.2948 0.041 Uiso 1 1 calc R . .
C10 C -0.6485(3) 0.1602(2) 0.3157(2) 0.0309(11) Uani 1 1 d . . .
H10A H -0.5987 0.1385 0.3176 0.037 Uiso 1 1 calc R . .
N2 N -0.6331(2) 0.22538(18) 0.32637(17) 0.0224(8) Uani 1 1 d . . .
I1 I -0.81424(3) 0.495528(19) 0.34846(3) 0.0795(2) Uani 1 1 d . . .
I2 I -0.93482(2) 0.100497(16) 0.280141(17) 0.03616(9) Uani 1 1 d . . .
C11 C -0.4345(3) 0.2146(3) 0.3444(2) 0.0307(11) Uani 1 1 d . . .
C12 C -0.3941(3) 0.1698(3) 0.3433(3) 0.0381(12) Uani 1 1 d . . .
C13 C -0.3381(3) 0.1226(3) 0.3363(3) 0.0400(13) Uani 1 1 d . . .
C14 C -0.3446(4) 0.0664(3) 0.3729(4) 0.062(2) Uani 1 1 d . . .
H14A H -0.3892 0.0587 0.4024 0.074 Uiso 1 1 calc R . .
C15 C -0.2886(4) 0.0228(3) 0.3672(4) 0.065(2) Uani 1 1 d . . .
H15A H -0.2936 -0.0144 0.3927 0.078 Uiso 1 1 calc R . .
C16 C -0.2250(4) 0.0331(3) 0.3242(3) 0.0514(17) Uani 1 1 d . . .
C17 C -0.2192(4) 0.0850(3) 0.2855(3) 0.0504(16) Uani 1 1 d . . .
H17A H -0.1772 0.0902 0.2543 0.060 Uiso 1 1 calc R . .
C18 C -0.2750(4) 0.1295(3) 0.2921(3) 0.0453(14) Uani 1 1 d . . .
H18A H -0.2701 0.1659 0.2656 0.054 Uiso 1 1 calc R . .
N3 N -0.1647(4) -0.0130(3) 0.3171(3) 0.0579(16) Uani 1 1 d . . .
O1 O -0.1715(4) -0.0589(3) 0.3527(3) 0.0855(19) Uani 1 1 d . . .
O2 O -0.1120(3) -0.0049(2) 0.2765(3) 0.0661(15) Uani 1 1 d . . .
C19 C -0.3970(3) 0.3552(3) 0.3621(2) 0.0324(11) Uani 1 1 d . . .
C20 C -0.3326(3) 0.3987(3) 0.3722(3) 0.0394(13) Uani 1 1 d . . .
C21 C -0.2484(3) 0.4420(2) 0.3800(3) 0.0361(12) Uani 1 1 d . . .
C22 C -0.2127(3) 0.4648(3) 0.4389(3) 0.0411(13) Uani 1 1 d . . .
H22A H -0.2469 0.4527 0.4735 0.049 Uiso 1 1 calc R . .
C23 C -0.1292(4) 0.5041(3) 0.4463(3) 0.0400(13) Uani 1 1 d . . .
H23A H -0.1055 0.5192 0.4858 0.048 Uiso 1 1 calc R . .
C24 C -0.0806(3) 0.5212(2) 0.3958(3) 0.0338(12) Uani 1 1 d . . .
C25 C -0.1116(4) 0.4998(2) 0.3375(3) 0.0371(12) Uani 1 1 d . . .
H25A H -0.0760 0.5117 0.3035 0.045 Uiso 1 1 calc R . .
C26 C -0.1961(4) 0.4606(2) 0.3303(3) 0.0375(12) Uani 1 1 d . . .
H26A H -0.2190 0.4460 0.2905 0.045 Uiso 1 1 calc R . .
N4 N 0.0087(3) 0.5621(2) 0.4039(3) 0.0414(12) Uani 1 1 d . . .
O3 O 0.0511(3) 0.57850(19) 0.3575(2) 0.0465(10) Uani 1 1 d . . .
O4 O 0.0384(3) 0.5790(2) 0.4555(2) 0.0580(13) Uani 1 1 d . . .
P1 P -0.47532(7) 0.30617(6) 0.24240(5) 0.0207(2) Uani 1 1 d . . .
C1A C -0.5222(3) 0.2441(2) 0.1839(2) 0.0247(9) Uani 1 1 d . . .
C1B C -0.5230(3) 0.1793(2) 0.1976(3) 0.0339(11) Uani 1 1 d . . .
H1BA H -0.5071 0.1678 0.2379 0.041 Uiso 1 1 calc R . .
C1C C -0.5468(4) 0.1306(3) 0.1527(3) 0.0526(17) Uani 1 1 d . . .
H1CA H -0.5493 0.0859 0.1629 0.063 Uiso 1 1 calc R . .
C1D C -0.5666(4) 0.1472(4) 0.0933(3) 0.059(2) Uani 1 1 d . . .
H1DA H -0.5808 0.1142 0.0624 0.071 Uiso 1 1 calc R . .
C1E C -0.5656(4) 0.2114(4) 0.0793(3) 0.0476(16) Uani 1 1 d . . .
H1EA H -0.5795 0.2228 0.0385 0.057 Uiso 1 1 calc R . .
C1F C -0.5447(3) 0.2602(3) 0.1240(2) 0.0333(11) Uani 1 1 d . . .
H1FA H -0.5456 0.3045 0.1139 0.040 Uiso 1 1 calc R . .
C1G C -0.5151(3) 0.3802(2) 0.2188(2) 0.0271(10) Uani 1 1 d . . .
C1H C -0.6062(3) 0.3771(3) 0.2024(3) 0.0346(11) Uani 1 1 d . . .
H1HA H -0.6445 0.3356 0.1962 0.042 Uiso 1 1 calc R . .
C1I C -0.6413(4) 0.4338(3) 0.1950(3) 0.0472(15) Uani 1 1 d . . .
H1IA H -0.7031 0.4312 0.1836 0.057 Uiso 1 1 calc R . .
C1J C -0.5852(4) 0.4945(3) 0.2046(3) 0.0540(17) Uani 1 1 d . . .
H1JA H -0.6090 0.5334 0.2003 0.065 Uiso 1 1 calc R . .
C1K C -0.4946(4) 0.4984(3) 0.2204(3) 0.0452(14) Uani 1 1 d . . .
H1KA H -0.4566 0.5400 0.2267 0.054 Uiso 1 1 calc R . .
C1L C -0.4593(3) 0.4420(2) 0.2271(2) 0.0316(11) Uani 1 1 d . . .
H1LA H -0.3970 0.4451 0.2374 0.038 Uiso 1 1 calc R . .
C1M C -0.3585(3) 0.3208(2) 0.2192(2) 0.0231(9) Uani 1 1 d . . .
C1N C -0.2897(3) 0.3044(2) 0.2559(2) 0.0261(9) Uani 1 1 d . . .
H1NA H -0.3008 0.2895 0.2962 0.031 Uiso 1 1 calc R . .
C1O C -0.2039(3) 0.3097(2) 0.2338(2) 0.0316(11) Uani 1 1 d . . .
H1OA H -0.1568 0.2985 0.2594 0.038 Uiso 1 1 calc R . .
C1P C -0.1863(3) 0.3309(2) 0.1755(2) 0.0297(10) Uani 1 1 d . . .
H1PA H -0.1278 0.3340 0.1608 0.036 Uiso 1 1 calc R . .
C1Q C -0.2549(3) 0.3476(2) 0.1387(2) 0.0303(10) Uani 1 1 d . . .
H1QA H -0.2434 0.3623 0.0984 0.036 Uiso 1 1 calc R . .
C1R C -0.3403(3) 0.3431(2) 0.1602(2) 0.0274(10) Uani 1 1 d . . .
H1RA H -0.3868 0.3552 0.1348 0.033 Uiso 1 1 calc R . .
P2 P -0.51302(11) 0.2707(2) 0.45185(8) 0.1220(14) Uani 1 1 d . . .
C2A C -0.4114(3) 0.2866(3) 0.5003(2) 0.0354(12) Uani 1 1 d . A .
C2B C -0.3269(4) 0.2873(3) 0.4776(2) 0.0448(14) Uani 1 1 d . . .
H2BA H -0.3223 0.2757 0.4361 0.054 Uiso 1 1 calc R A .
C2C C -0.2490(4) 0.3050(3) 0.5154(3) 0.0397(12) Uani 1 1 d . A .
H2CA H -0.1917 0.3050 0.4998 0.048 Uiso 1 1 calc R . .
C2D C -0.2559(4) 0.3223(3) 0.5752(3) 0.0520(16) Uani 1 1 d . . .
H2DA H -0.2032 0.3366 0.6005 0.062 Uiso 1 1 calc R A .
C2E C -0.3393(4) 0.3190(4) 0.5983(3) 0.066(2) Uani 1 1 d . A .
H2EA H -0.3438 0.3290 0.6402 0.079 Uiso 1 1 calc R . .
C2F C -0.4165(4) 0.3013(3) 0.5614(2) 0.0384(12) Uani 1 1 d . . .
H2FA H -0.4736 0.2993 0.5781 0.046 Uiso 1 1 calc R A .
C2G C -0.5407(7) 0.3698(5) 0.4775(4) 0.029(2) Uani 0.50 1 d P A -1
C2H C -0.4743(8) 0.4235(6) 0.4887(5) 0.040(3) Uani 0.50 1 d PD A -1
H2HA H -0.4131 0.4188 0.4904 0.048 Uiso 0.50 1 calc PR A -1
C2I C -0.4957(12) 0.4853(8) 0.4974(9) 0.050(4) Uani 0.50 1 d PD A -1
H2IC H -0.4493 0.5229 0.5028 0.060 Uiso 0.50 1 calc PR A -1
C2J C -0.5860(9) 0.4912(8) 0.4983(6) 0.062(4) Uani 0.50 1 d PD A -1
H2JA H -0.6012 0.5327 0.5059 0.074 Uiso 0.50 1 calc PR A -1
C2K C -0.6526(9) 0.4369(7) 0.4881(5) 0.054(4) Uani 0.50 1 d P A -1
H2KA H -0.7142 0.4403 0.4888 0.065 Uiso 0.50 1 calc PR A -1
C2L C -0.6279(7) 0.3765(6) 0.4767(4) 0.034(2) Uani 0.50 1 d P A -1
H2LA H -0.6737 0.3391 0.4682 0.041 Uiso 0.50 1 calc PR A -1
C2M C -0.5877(7) 0.2263(7) 0.4857(5) 0.037(2) Uani 0.50 1 d P A -1
C2N C -0.5906(9) 0.1638(7) 0.4640(6) 0.039(3) Uani 0.50 1 d P A -1
H2NA H -0.5502 0.1572 0.4338 0.046 Uiso 0.50 1 calc PR A -1
C2O C -0.6500(9) 0.1098(7) 0.4843(7) 0.058(4) Uani 0.50 1 d P A -1
H2OA H -0.6525 0.0674 0.4670 0.069 Uiso 0.50 1 calc PR A -1
C2P C -0.7061(10) 0.1197(8) 0.5310(7) 0.065(4) Uani 0.50 1 d P A -1
H2PA H -0.7472 0.0837 0.5461 0.078 Uiso 0.50 1 calc PR A -1
C2Q C -0.7018(9) 0.1806(9) 0.5544(6) 0.056(4) Uani 0.50 1 d P A -1
H2QA H -0.7357 0.1848 0.5891 0.068 Uiso 0.50 1 calc PR A -1
C2R C -0.650(3) 0.239(2) 0.5313(16) 0.063(11) Uani 0.50 1 d P A -1
H2RA H -0.6560 0.2813 0.5441 0.075 Uiso 0.50 1 calc PR A -1
C2G' C -0.5323(11) 0.1604(6) 0.4631(5) 0.046(3) Uani 0.50 1 d P A -2
C2H' C -0.4635(10) 0.1293(6) 0.4874(5) 0.052(3) Uani 0.50 1 d P A -2
H2HB H -0.4061 0.1546 0.4993 0.062 Uiso 0.50 1 calc PR A -2
C2I' C -0.4796(14) 0.0622(7) 0.4940(6) 0.076(5) Uani 0.50 1 d P A -2
H2IA H -0.4332 0.0414 0.5104 0.091 Uiso 0.50 1 calc PR A -2
C2J' C -0.5618(17) 0.0254(8) 0.4771(7) 0.095(7) Uani 0.50 1 d P A -2
H2JB H -0.5716 -0.0208 0.4815 0.114 Uiso 0.50 1 calc PR A -2
C2K' C -0.6307(16) 0.0543(8) 0.4537(8) 0.100(8) Uani 0.50 1 d P A -2
H2KB H -0.6879 0.0282 0.4429 0.120 Uiso 0.50 1 calc PR A -2
C2L' C -0.6156(11) 0.1231(8) 0.4459(6) 0.064(5) Uani 0.50 1 d P A -2
H2LB H -0.6622 0.1435 0.4291 0.077 Uiso 0.50 1 calc PR A -2
C2M' C -0.6058(7) 0.2683(7) 0.4964(5) 0.040(3) Uani 0.50 1 d P A -2
C2N' C -0.6308(8) 0.3272(8) 0.4885(5) 0.050(3) Uani 0.50 1 d P A -2
H2NB H -0.6009 0.3581 0.4610 0.060 Uiso 0.50 1 calc PR A -2
C2O' C -0.7032(9) 0.3419(8) 0.5225(6) 0.059(4) Uani 0.50 1 d P A -2
H2OC H -0.7222 0.3828 0.5184 0.070 Uiso 0.50 1 calc PR A -2
C2P' C -0.7444(7) 0.2944(6) 0.5614(5) 0.043(3) Uani 0.50 1 d P A -2
H2PB H -0.7950 0.3027 0.5820 0.052 Uiso 0.50 1 calc PR A -2
C2Q' C -0.7171(8) 0.2370(8) 0.5719(6) 0.054(3) Uani 0.50 1 d P A -2
H2QB H -0.7460 0.2066 0.6002 0.064 Uiso 0.50 1 calc PR A -2
C2R' C -0.6444(18) 0.2237(18) 0.5395(12) 0.033(6) Uani 0.50 1 d P A -2
H2RB H -0.6218 0.1847 0.5469 0.039 Uiso 0.50 1 calc PR A -2
Ru1A Ru 0.19670(2) 0.236254(16) -0.151052(15) 0.01817(8) Uani 1 1 d . . .
N1A N 0.1101(2) 0.28733(17) -0.10390(16) 0.0211(7) Uani 1 1 d . . .
C1A' C 0.1358(3) 0.3445(2) -0.0726(2) 0.0232(9) Uani 1 1 d . . .
H1AA H 0.1983 0.3621 -0.0674 0.028 Uiso 1 1 calc R . .
C2A' C 0.0765(3) 0.3785(2) -0.0479(2) 0.0267(10) Uani 1 1 d . . .
H2AA H 0.0976 0.4188 -0.0265 0.032 Uiso 1 1 calc R . .
C3A C -0.0151(3) 0.3527(2) -0.0547(2) 0.0281(10) Uani 1 1 d . . .
C4A C -0.0435(3) 0.2943(2) -0.0867(2) 0.0284(10) Uani 1 1 d . . .
H4AA H -0.1057 0.2758 -0.0919 0.034 Uiso 1 1 calc R . .
C5A C 0.0205(3) 0.2629(2) -0.1112(2) 0.0228(9) Uani 1 1 d . . .
C6A C -0.0037(3) 0.2025(2) -0.1489(2) 0.0225(9) Uani 1 1 d . . .
C7A C -0.0919(3) 0.1685(2) -0.1579(2) 0.0291(10) Uani 1 1 d . . .
H7AA H -0.1402 0.1842 -0.1406 0.035 Uiso 1 1 calc R . .
C8A C -0.1076(3) 0.1110(2) -0.1927(2) 0.0321(11) Uani 1 1 d . . .
C9A C -0.0366(3) 0.0898(2) -0.2185(2) 0.0279(10) Uani 1 1 d . . .
H9AA H -0.0463 0.0509 -0.2428 0.033 Uiso 1 1 calc R . .
C10A C 0.0485(3) 0.1263(2) -0.20800(19) 0.0220(9) Uani 1 1 d . . .
H10B H 0.0972 0.1118 -0.2259 0.026 Uiso 1 1 calc R . .
N2A N 0.0664(2) 0.18174(17) -0.17353(16) 0.0202(7) Uani 1 1 d . . .
I1A I -0.10893(2) 0.403241(17) -0.019958(17) 0.03711(9) Uani 1 1 d . . .
I2A I -0.23674(2) 0.05416(2) -0.20408(2) 0.05441(13) Uani 1 1 d . . .
C11A C 0.2621(3) 0.1816(2) -0.2000(2) 0.0210(8) Uani 1 1 d . . .
C12A C 0.3029(3) 0.1467(2) -0.2281(2) 0.0259(9) Uani 1 1 d . . .
C13A C 0.3646(3) 0.1109(2) -0.2520(2) 0.0270(10) Uani 1 1 d . . .
C14A C 0.4096(4) 0.1299(3) -0.3058(3) 0.0431(13) Uani 1 1 d . . .
H14B H 0.3950 0.1654 -0.3289 0.052 Uiso 1 1 calc R . .
C15A C 0.4744(4) 0.0972(3) -0.3250(4) 0.0574(18) Uani 1 1 d . . .
H15B H 0.5056 0.1104 -0.3607 0.069 Uiso 1 1 calc R . .
C16A C 0.4936(4) 0.0448(3) -0.2914(4) 0.0563(18) Uani 1 1 d . . .
C17A C 0.4505(4) 0.0245(3) -0.2399(3) 0.0421(14) Uani 1 1 d . . .
H17B H 0.4648 -0.0118 -0.2179 0.050 Uiso 1 1 calc R . .
C18A C 0.3861(3) 0.0573(3) -0.2200(2) 0.0342(11) Uani 1 1 d . . .
H18B H 0.3558 0.0434 -0.1841 0.041 Uiso 1 1 calc R . .
N3A N 0.5625(5) 0.0097(4) -0.3109(5) 0.093(3) Uani 1 1 d . . .
O1A O 0.5953(8) 0.0234(6) -0.3588(6) 0.223(7) Uani 1 1 d . . .
O2A O 0.5857(3) -0.0305(2) -0.2777(3) 0.0814(19) Uani 1 1 d . . .
C19A C 0.3087(3) 0.2967(2) -0.1200(2) 0.0237(9) Uani 1 1 d . . .
C20A C 0.3730(3) 0.3348(2) -0.0978(2) 0.0265(10) Uani 1 1 d . . .
C21A C 0.4511(3) 0.3779(2) -0.0730(2) 0.0268(10) Uani 1 1 d . . .
C22A C 0.5196(4) 0.3543(3) -0.0398(3) 0.0363(12) Uani 1 1 d . . .
H22B H 0.5121 0.3088 -0.0316 0.044 Uiso 1 1 calc R . .
C23A C 0.5975(3) 0.3953(3) -0.0189(3) 0.0381(12) Uani 1 1 d . . .
H23B H 0.6431 0.3783 0.0034 0.046 Uiso 1 1 calc R . .
C24A C 0.6084(3) 0.4613(3) -0.0306(3) 0.0357(12) Uani 1 1 d . . .
C25A C 0.5420(4) 0.4874(3) -0.0623(3) 0.0421(13) Uani 1 1 d . . .
H25B H 0.5501 0.5330 -0.0698 0.051 Uiso 1 1 calc R . .
C26A C 0.4645(3) 0.4459(3) -0.0827(3) 0.0380(12) Uani 1 1 d . . .
H26B H 0.4186 0.4636 -0.1040 0.046 Uiso 1 1 calc R . .
N4A N 0.6918(3) 0.5049(2) -0.0102(2) 0.0436(12) Uani 1 1 d . . .
O3A O 0.7023(3) 0.5631(2) -0.0240(3) 0.0648(14) Uani 1 1 d . . .
O4A O 0.7483(2) 0.4818(2) 0.0207(2) 0.0492(11) Uani 1 1 d . . .
P1A P 0.19275(7) 0.30550(5) -0.23540(5) 0.0212(2) Uani 1 1 d . . .
C1AA C 0.2965(3) 0.3381(2) -0.2732(2) 0.0273(10) Uani 1 1 d . . .
C1BA C 0.2952(4) 0.3876(3) -0.3165(3) 0.0429(14) Uani 1 1 d . . .
H1BB H 0.2423 0.4053 -0.3236 0.051 Uiso 1 1 calc R . .
C1CA C 0.3703(4) 0.4106(3) -0.3489(3) 0.0520(16) Uani 1 1 d . . .
H1CB H 0.3696 0.4450 -0.3771 0.062 Uiso 1 1 calc R . .
C1DA C 0.4455(4) 0.3841(3) -0.3405(2) 0.0414(14) Uani 1 1 d . . .
H1DB H 0.4961 0.3991 -0.3641 0.050 Uiso 1 1 calc R . .
C1EA C 0.4488(3) 0.3360(3) -0.2983(3) 0.0369(12) Uani 1 1 d . . .
H1EB H 0.5018 0.3182 -0.2926 0.044 Uiso 1 1 calc R . .
C1FA C 0.3742(3) 0.3130(2) -0.2635(2) 0.0288(10) Uani 1 1 d . . .
H1FB H 0.3771 0.2805 -0.2336 0.035 Uiso 1 1 calc R . .
C1GA C 0.1541(3) 0.3799(2) -0.2132(2) 0.0267(10) Uani 1 1 d . . .
C1HA C 0.2174(3) 0.4339(2) -0.1913(2) 0.0323(11) Uani 1 1 d . . .
H1HB H 0.2798 0.4332 -0.1924 0.039 Uiso 1 1 calc R . .
C1IA C 0.1896(4) 0.4885(2) -0.1681(3) 0.0383(12) Uani 1 1 d . . .
H1IB H 0.2332 0.5249 -0.1532 0.046 Uiso 1 1 calc R . .
C1JA C 0.1002(4) 0.4907(3) -0.1664(3) 0.0425(13) Uani 1 1 d . . .
H1JB H 0.0819 0.5287 -0.1512 0.051 Uiso 1 1 calc R . .
C1KA C 0.0362(4) 0.4373(3) -0.1870(3) 0.0376(12) Uani 1 1 d . . .
H1KB H -0.0259 0.4385 -0.1852 0.045 Uiso 1 1 calc R . .
C1LA C 0.0629(3) 0.3821(2) -0.2101(2) 0.0300(10) Uani 1 1 d . . .
H1LB H 0.0188 0.3455 -0.2240 0.036 Uiso 1 1 calc R . .
C1MA C 0.1189(3) 0.2719(2) -0.3015(2) 0.0246(9) Uani 1 1 d . . .
C1NA C 0.0645(3) 0.3078(3) -0.3355(2) 0.0332(11) Uani 1 1 d . . .
H1NB H 0.0640 0.3519 -0.3242 0.040 Uiso 1 1 calc R . .
C1OA C 0.0113(3) 0.2793(3) -0.3856(2) 0.0365(12) Uani 1 1 d . . .
H1OB H -0.0256 0.3040 -0.4080 0.044 Uiso 1 1 calc R . .
C1PA C 0.0117(4) 0.2156(3) -0.4028(2) 0.0371(12) Uani 1 1 d . . .
H1PB H -0.0256 0.1961 -0.4366 0.044 Uiso 1 1 calc R . .
C1QA C 0.0666(3) 0.1802(2) -0.3706(2) 0.0323(11) Uani 1 1 d . . .
H1QB H 0.0675 0.1363 -0.3827 0.039 Uiso 1 1 calc R . .
C1RA C 0.1206(3) 0.2083(2) -0.3206(2) 0.0274(10) Uani 1 1 d . . .
H1RB H 0.1590 0.1838 -0.2994 0.033 Uiso 1 1 calc R . .
P2A P 0.21897(8) 0.16146(6) -0.07335(5) 0.0230(2) Uani 1 1 d . . .
C2AA C 0.1316(3) 0.0874(2) -0.0813(2) 0.0287(10) Uani 1 1 d . . .
C2BA C 0.0497(3) 0.0854(3) -0.0550(2) 0.0341(11) Uani 1 1 d . . .
H2BB H 0.0413 0.1203 -0.0291 0.041 Uiso 1 1 calc R . .
C2CA C -0.0203(4) 0.0321(3) -0.0667(2) 0.0427(14) Uani 1 1 d . . .
H2CB H -0.0766 0.0310 -0.0491 0.051 Uiso 1 1 calc R . .
C2DA C -0.0081(4) -0.0190(3) -0.1038(3) 0.0475(16) Uani 1 1 d . . .
H2DB H -0.0554 -0.0557 -0.1108 0.057 Uiso 1 1 calc R . .
C2EA C 0.0730(4) -0.0169(3) -0.1307(3) 0.0419(14) Uani 1 1 d . . .
H2EB H 0.0813 -0.0522 -0.1561 0.050 Uiso 1 1 calc R . .
C2FA C 0.1420(4) 0.0366(2) -0.1205(2) 0.0324(11) Uani 1 1 d . . .
H2FB H 0.1968 0.0387 -0.1404 0.039 Uiso 1 1 calc R . .
C2GA C 0.3232(3) 0.1276(2) -0.0710(2) 0.0270(10) Uani 1 1 d . . .
C2HA C 0.4021(3) 0.1651(2) -0.0923(2) 0.0286(10) Uani 1 1 d . . .
H2HC H 0.4012 0.2071 -0.1089 0.034 Uiso 1 1 calc R . .
C2IA C 0.4818(3) 0.1408(3) -0.0890(2) 0.0356(11) Uani 1 1 d . . .
H2IB H 0.5354 0.1671 -0.1024 0.043 Uiso 1 1 calc R . .
C2JA C 0.4838(4) 0.0789(3) -0.0665(2) 0.0389(12) Uani 1 1 d . . .
H2JC H 0.5383 0.0625 -0.0651 0.047 Uiso 1 1 calc R . .
C2KA C 0.4064(4) 0.0413(3) -0.0460(2) 0.0386(12) Uani 1 1 d . . .
H2KC H 0.4074 -0.0012 -0.0307 0.046 Uiso 1 1 calc R . .
C2LA C 0.3267(4) 0.0655(2) -0.0479(2) 0.0332(11) Uani 1 1 d . . .
H2LC H 0.2739 0.0394 -0.0332 0.040 Uiso 1 1 calc R . .
C2MA C 0.2164(3) 0.1858(2) 0.0071(2) 0.0275(10) Uani 1 1 d . . .
C2NA C 0.2023(3) 0.1399(3) 0.0539(2) 0.0361(12) Uani 1 1 d . . .
H2ND H 0.1906 0.0944 0.0441 0.043 Uiso 1 1 calc R . .
C2OA C 0.2052(4) 0.1604(3) 0.1144(2) 0.0442(15) Uani 1 1 d . . .
H2OD H 0.1960 0.1289 0.1458 0.053 Uiso 1 1 calc R . .
C2PA C 0.2215(3) 0.2266(3) 0.1288(2) 0.0426(14) Uani 1 1 d . . .
H2PC H 0.2223 0.2406 0.1702 0.051 Uiso 1 1 calc R . .
C2QA C 0.2368(3) 0.2724(3) 0.0832(2) 0.0344(11) Uani 1 1 d . . .
H2QD H 0.2487 0.3179 0.0933 0.041 Uiso 1 1 calc R . .
C2RA C 0.2346(3) 0.2524(3) 0.0224(2) 0.0289(10) Uani 1 1 d . . .
H2RC H 0.2456 0.2841 -0.0087 0.035 Uiso 1 1 calc R . .
C101 C -0.080(2) -0.0092(14) 0.5471(15) 0.33(2) Uani 1 1 d . . .
H10C H -0.0620 -0.0295 0.5848 0.498 Uiso 1 1 calc R . .
H10D H -0.0265 0.0106 0.5259 0.498 Uiso 1 1 calc R . .
H10E H -0.1178 -0.0426 0.5206 0.498 Uiso 1 1 calc R . .
C102 C -0.1258(17) 0.0363(9) 0.5606(10) 0.182(8) Uani 1 1 d . . .
C103 C -0.1522(11) 0.0525(7) 0.6129(6) 0.117(5) Uani 1 1 d . . .
H10F H -0.1338 0.0330 0.6492 0.140 Uiso 1 1 calc R . .
C104 C -0.2072(14) 0.0981(11) 0.6154(9) 0.182(8) Uani 1 1 d . . .
H10G H -0.2219 0.1101 0.6550 0.218 Uiso 1 1 calc R . .
C105 C -0.2420(17) 0.1272(11) 0.5687(8) 0.259(17) Uani 1 1 d . . .
H10H H -0.2867 0.1534 0.5716 0.311 Uiso 1 1 calc R . .
C106 C -0.2043(12) 0.1141(10) 0.5158(9) 0.170(9) Uani 1 1 d . . .
H10I H -0.2167 0.1396 0.4818 0.204 Uiso 1 1 calc R . .
C107 C -0.1481(14) 0.0667(9) 0.5042(7) 0.161(8) Uani 1 1 d . . .
H10J H -0.1287 0.0570 0.4653 0.193 Uiso 1 1 calc R . .
C201 C 0.1032(11) 0.1977(10) 0.4504(5) 0.208(10) Uani 1 1 d . . .
H20A H 0.0826 0.1507 0.4421 0.313 Uiso 1 1 calc R . .
H20B H 0.1146 0.2053 0.4944 0.313 Uiso 1 1 calc R . .
H20C H 0.1588 0.2131 0.4294 0.313 Uiso 1 1 calc R . .
C202 C 0.0318(8) 0.2347(6) 0.4274(4) 0.084(3) Uani 1 1 d . . .
C203 C 0.0549(6) 0.2995(7) 0.4357(4) 0.091(3) Uani 1 1 d . . .
H20D H 0.1124 0.3177 0.4539 0.109 Uiso 1 1 calc R . .
C204 C -0.0041(7) 0.3406(4) 0.4179(4) 0.077(2) Uani 1 1 d . . .
H20E H 0.0139 0.3867 0.4234 0.092 Uiso 1 1 calc R . .
C205 C -0.0867(5) 0.3155(4) 0.3929(3) 0.0604(18) Uani 1 1 d . . .
H20F H -0.1271 0.3434 0.3807 0.072 Uiso 1 1 calc R . .
C206 C -0.1103(5) 0.2500(4) 0.3858(3) 0.0640(19) Uani 1 1 d . . .
H20G H -0.1686 0.2312 0.3693 0.077 Uiso 1 1 calc R . .
C207 C -0.0507(8) 0.2102(4) 0.4022(4) 0.078(3) Uani 1 1 d . . .
H20H H -0.0680 0.1642 0.3956 0.094 Uiso 1 1 calc R . .
C301 C -0.1707(7) 0.2682(7) 0.7219(5) 0.135(5) Uani 1 1 d . . .
H30A H -0.1850 0.2297 0.6946 0.202 Uiso 1 1 calc R . .
H30B H -0.1190 0.2643 0.7494 0.202 Uiso 1 1 calc R . .
H30C H -0.1561 0.3079 0.6976 0.202 Uiso 1 1 calc R . .
C302 C -0.2468(6) 0.2720(5) 0.7572(4) 0.075(2) Uani 1 1 d . . .
C303 C -0.2423(7) 0.3260(5) 0.7988(5) 0.092(3) Uani 1 1 d . . .
H30D H -0.1889 0.3583 0.8033 0.111 Uiso 1 1 calc R . .
C304 C -0.3156(7) 0.3313(5) 0.8327(4) 0.085(3) Uani 1 1 d . . .
H30E H -0.3115 0.3660 0.8616 0.102 Uiso 1 1 calc R . .
C305 C -0.3934(7) 0.2866(4) 0.8244(4) 0.079(2) Uani 1 1 d . . .
H30F H -0.4443 0.2911 0.8465 0.094 Uiso 1 1 calc R . .
C306 C -0.3986(6) 0.2355(4) 0.7846(4) 0.075(2) Uani 1 1 d . . .
H30G H -0.4529 0.2041 0.7794 0.091 Uiso 1 1 calc R . .
C307 C -0.3260(5) 0.2291(4) 0.7519(4) 0.073(2) Uani 1 1 d . . .
H30H H -0.3315 0.1930 0.7244 0.087 Uiso 1 1 calc R . .
C401 C 0.7185(8) 0.1422(6) 0.1317(4) 0.110(4) Uani 1 1 d . . .
H40A H 0.7494 0.1057 0.1409 0.165 Uiso 1 1 calc R . .
H40B H 0.6559 0.1305 0.1433 0.165 Uiso 1 1 calc R . .
H40C H 0.7488 0.1813 0.1548 0.165 Uiso 1 1 calc R . .
C402 C 0.7205(5) 0.1555(4) 0.0664(4) 0.066(2) Uani 1 1 d . . .
C403 C 0.6830(5) 0.2058(4) 0.0411(4) 0.076(3) Uani 1 1 d . . .
H40D H 0.6542 0.2315 0.0667 0.091 Uiso 1 1 calc R . .
C404 C 0.6863(5) 0.2195(4) -0.0203(4) 0.071(2) Uani 1 1 d . . .
H40E H 0.6630 0.2558 -0.0360 0.085 Uiso 1 1 calc R . .
C405 C 0.7231(4) 0.1809(4) -0.0584(4) 0.0602(18) Uani 1 1 d . . .
H40F H 0.7227 0.1886 -0.1010 0.072 Uiso 1 1 calc R . .
C406 C 0.7610(5) 0.1307(4) -0.0342(4) 0.0635(19) Uani 1 1 d . . .
H40G H 0.7874 0.1040 -0.0606 0.076 Uiso 1 1 calc R . .
C407 C 0.7613(5) 0.1185(4) 0.0271(4) 0.0640(19) Uani 1 1 d . . .
H40H H 0.7894 0.0845 0.0430 0.077 Uiso 1 1 calc R . .
C501 C -0.0097(7) 0.2248(6) 0.0737(6) 0.126(5) Uani 1 1 d . . .
H50A H -0.0364 0.1808 0.0870 0.189 Uiso 1 1 calc R . .
H50B H 0.0449 0.2230 0.0522 0.189 Uiso 1 1 calc R . .
H50C H -0.0529 0.2415 0.0462 0.189 Uiso 1 1 calc R . .
C502 C 0.0144(5) 0.2714(4) 0.1304(4) 0.070(2) Uani 1 1 d . . .
C503 C -0.0006(7) 0.2472(7) 0.1841(5) 0.109(4) Uani 1 1 d . . .
H50D H -0.0238 0.2018 0.1883 0.131 Uiso 1 1 calc R . .
C504 C 0.0161(5) 0.2850(6) 0.2320(5) 0.080(3) Uani 1 1 d . . .
H50E H 0.0044 0.2644 0.2701 0.096 Uiso 1 1 calc R . .
C505 C 0.0474(5) 0.3490(7) 0.2343(5) 0.095(4) Uani 1 1 d . . .
H50F H 0.0542 0.3734 0.2715 0.114 Uiso 1 1 calc R . .
C506 C 0.0727(5) 0.3822(6) 0.1708(6) 0.108(4) Uani 1 1 d . . .
H50G H 0.0986 0.4271 0.1660 0.129 Uiso 1 1 calc R . .
C507 C 0.0515(4) 0.3357(4) 0.1222(3) 0.0570(17) Uani 1 1 d . . .
H50J H 0.0636 0.3501 0.0819 0.068 Uiso 1 1 calc R . .

loop_
_atom_site_aniso_label
_atom_site_aniso_U_11
_atom_site_aniso_U_22
_atom_site_aniso_U_33
_atom_site_aniso_U_23
_atom_site_aniso_U_13
_atom_site_aniso_U_12
Ru1 0.01433(15) 0.0360(2) 0.01911(17) -0.00566(14) -0.00030(12) 0.00449(14)
N1 0.0170(17) 0.032(2) 0.034(2) -0.0151(17) 0.0043(15) 0.0008(15)
C1 0.021(2) 0.035(3) 0.060(4) -0.027(3) 0.010(2) -0.007(2)
C2 0.031(3) 0.029(3) 0.110(6) -0.035(3) 0.027(3) -0.008(2)
C3 0.026(3) 0.030(3) 0.099(5) -0.023(3) 0.016(3) 0.004(2)
C4 0.019(2) 0.028(3) 0.065(4) -0.013(2) 0.008(2) 0.0020(19)
C5 0.019(2) 0.024(2) 0.033(3) -0.0086(19) 0.0013(18) 0.0032(17)
C6 0.021(2) 0.023(2) 0.018(2) -0.0043(16) 0.0008(16) 0.0047(16)
C7 0.023(2) 0.022(2) 0.025(2) -0.0034(17) 0.0014(17) 0.0061(17)
C8 0.022(2) 0.022(2) 0.030(2) -0.0051(18) 0.0029(18) 0.0012(17)
C9 0.028(2) 0.015(2) 0.060(3) -0.002(2) 0.006(2) 0.0028(18)
C10 0.021(2) 0.026(2) 0.049(3) 0.005(2) 0.008(2) 0.0103(18)
N2 0.0210(17) 0.0251(19) 0.0222(19) -0.0012(15) 0.0019(14) 0.0067(15)
I1 0.0428(2) 0.02409(19) 0.1760(6) -0.0125(3) 0.0396(3) 0.00895(16)
I2 0.02465(15) 0.02610(16) 0.0545(2) -0.01198(14) 0.00185(14) -0.00294(12)
C11 0.019(2) 0.041(3) 0.031(3) 0.011(2) -0.0021(18) 0.004(2)
C12 0.022(2) 0.037(3) 0.054(3) 0.012(2) -0.008(2) 0.004(2)
C13 0.024(2) 0.031(3) 0.064(4) 0.004(3) -0.012(2) 0.004(2)
C14 0.033(3) 0.047(4) 0.107(6) 0.023(4) -0.002(3) 0.012(3)
C15 0.042(4) 0.037(3) 0.116(7) 0.019(4) -0.019(4) 0.010(3)
C16 0.033(3) 0.033(3) 0.087(5) -0.014(3) -0.025(3) 0.011(2)
C17 0.051(4) 0.033(3) 0.068(4) -0.018(3) -0.004(3) 0.013(3)
C18 0.058(4) 0.027(3) 0.052(4) -0.005(2) -0.003(3) 0.014(3)
N3 0.052(3) 0.037(3) 0.086(5) -0.021(3) -0.027(3) 0.019(3)
O1 0.102(5) 0.064(4) 0.102(5) -0.009(3) -0.028(4) 0.052(3)
O2 0.051(3) 0.043(3) 0.106(4) -0.033(3) -0.007(3) 0.018(2)
C19 0.020(2) 0.046(3) 0.031(3) -0.019(2) -0.0029(18) 0.008(2)
C20 0.030(3) 0.046(3) 0.043(3) -0.024(3) -0.007(2) 0.012(2)
C21 0.023(2) 0.030(3) 0.055(3) -0.016(2) -0.011(2) 0.011(2)
C22 0.027(3) 0.048(3) 0.048(3) -0.023(3) -0.003(2) 0.005(2)
C23 0.030(3) 0.042(3) 0.048(3) -0.016(3) -0.011(2) 0.008(2)
C24 0.025(2) 0.023(2) 0.053(3) -0.001(2) -0.013(2) 0.0065(19)
C25 0.039(3) 0.024(2) 0.046(3) 0.004(2) -0.005(2) 0.004(2)
C26 0.043(3) 0.024(2) 0.043(3) -0.003(2) -0.014(2) 0.004(2)
N4 0.029(2) 0.027(2) 0.069(4) 0.004(2) -0.011(2) 0.0085(18)
O3 0.031(2) 0.032(2) 0.076(3) 0.006(2) 0.000(2) 0.0066(16)
O4 0.042(2) 0.053(3) 0.068(3) 0.005(2) -0.028(2) -0.009(2)
P1 0.0163(5) 0.0239(6) 0.0216(5) -0.0036(4) -0.0004(4) 0.0030(4)
C1A 0.0157(19) 0.034(2) 0.023(2) -0.0055(19) -0.0005(16) 0.0034(17)
C1B 0.028(2) 0.034(3) 0.040(3) -0.011(2) -0.008(2) 0.008(2)
C1C 0.049(4) 0.043(3) 0.067(4) -0.028(3) -0.023(3) 0.021(3)
C1D 0.040(3) 0.082(5) 0.060(4) -0.050(4) -0.023(3) 0.029(3)
C1E 0.033(3) 0.085(5) 0.028(3) -0.021(3) -0.009(2) 0.021(3)
C1F 0.021(2) 0.050(3) 0.028(3) -0.002(2) -0.0040(19) 0.005(2)
C1G 0.026(2) 0.026(2) 0.030(2) -0.0005(19) 0.0004(18) 0.0084(18)
C1H 0.024(2) 0.036(3) 0.044(3) 0.002(2) -0.003(2) 0.008(2)
C1I 0.031(3) 0.045(3) 0.069(4) 0.007(3) 0.000(3) 0.015(2)
C1J 0.052(4) 0.037(3) 0.078(5) 0.012(3) 0.001(3) 0.022(3)
C1K 0.043(3) 0.029(3) 0.064(4) 0.006(3) 0.004(3) 0.007(2)
C1L 0.026(2) 0.028(2) 0.041(3) 0.003(2) 0.003(2) 0.0037(19)
C1M 0.019(2) 0.024(2) 0.026(2) -0.0049(18) 0.0025(17) 0.0023(16)
C1N 0.022(2) 0.028(2) 0.028(2) -0.0019(19) 0.0001(18) 0.0049(18)
C1O 0.018(2) 0.034(3) 0.042(3) 0.001(2) -0.0012(19) 0.0058(19)
C1P 0.021(2) 0.032(3) 0.036(3) -0.002(2) 0.0099(19) 0.0051(19)
C1Q 0.028(2) 0.032(3) 0.029(2) -0.004(2) 0.0069(19) 0.0012(19)
C1R 0.023(2) 0.030(2) 0.028(2) -0.0008(19) -0.0007(18) 0.0027(18)
P2 0.0204(8) 0.327(5) 0.0175(8) 0.0041(14) 0.0002(6) 0.0311(14)
C2A 0.025(2) 0.055(3) 0.027(3) 0.000(2) -0.0034(19) 0.014(2)
C2B 0.031(3) 0.081(4) 0.026(3) -0.006(3) -0.001(2) 0.021(3)
C2C 0.029(3) 0.053(3) 0.038(3) -0.001(3) -0.001(2) 0.010(2)
C2D 0.035(3) 0.072(4) 0.042(3) -0.009(3) -0.010(3) -0.003(3)
C2E 0.041(3) 0.116(6) 0.035(3) -0.031(4) -0.002(3) -0.002(4)
C2F 0.033(3) 0.054(3) 0.027(3) -0.008(2) 0.000(2) 0.007(2)
C2G 0.038(5) 0.038(5) 0.019(4) -0.010(4) -0.001(4) 0.025(4)
C2H 0.040(6) 0.055(7) 0.030(5) -0.020(5) -0.003(4) 0.019(5)
C2I 0.066(8) 0.064(14) 0.024(6) -0.022(9) -0.008(5) 0.026(10)
C2J 0.075(10) 0.089(11) 0.034(7) -0.032(7) -0.013(6) 0.053(9)
C2K 0.049(7) 0.093(10) 0.033(6) -0.023(6) -0.005(5) 0.050(7)
C2L 0.035(5) 0.047(7) 0.021(5) -0.003(5) 0.004(4) 0.008(5)
C2M 0.026(5) 0.063(8) 0.026(5) 0.007(5) 0.004(4) 0.014(5)
C2N 0.029(6) 0.045(8) 0.041(7) 0.020(6) 0.006(5) 0.004(6)
C2O 0.054(8) 0.054(9) 0.067(9) 0.035(8) 0.000(7) 0.016(7)
C2P 0.052(8) 0.075(11) 0.064(9) 0.038(8) 0.009(7) 0.001(7)
C2Q 0.038(7) 0.096(12) 0.040(7) 0.025(8) 0.013(5) 0.022(8)
C2R 0.056(18) 0.08(2) 0.038(12) 0.012(12) -0.005(10) -0.009(13)
C2G' 0.066(9) 0.034(6) 0.025(5) 0.006(4) 0.009(6) -0.024(6)
C2H' 0.083(10) 0.035(6) 0.035(6) 0.012(5) 0.002(6) 0.006(6)
C2I' 0.138(16) 0.047(8) 0.039(7) 0.012(6) 0.010(9) 0.005(9)
C2J' 0.18(2) 0.042(8) 0.046(9) 0.019(7) 0.001(11) -0.024(11)
C2K' 0.151(19) 0.054(10) 0.059(10) 0.021(8) -0.024(11) -0.067(11)
C2L' 0.080(11) 0.059(9) 0.031(7) 0.017(6) -0.008(7) -0.041(8)
C2M' 0.020(5) 0.072(9) 0.024(5) -0.011(6) 0.002(4) -0.002(6)
C2N' 0.042(7) 0.078(10) 0.022(6) -0.020(6) 0.003(5) -0.005(7)
C2O' 0.055(8) 0.082(10) 0.041(7) -0.016(7) -0.011(6) 0.022(7)
C2P' 0.028(5) 0.066(8) 0.033(6) -0.004(5) 0.008(4) 0.003(5)
C2Q' 0.032(6) 0.085(11) 0.043(7) -0.001(7) 0.010(5) 0.007(6)
C2R' 0.020(7) 0.071(15) 0.015(7) 0.006(8) 0.007(5) 0.025(9)
Ru1A 0.01810(16) 0.01660(16) 0.01921(16) -0.00117(12) 0.00260(12) 0.00137(12)
N1A 0.0209(17) 0.0195(18) 0.0217(18) -0.0001(14) 0.0057(14) -0.0007(14)
C1A' 0.020(2) 0.022(2) 0.025(2) -0.0045(17) 0.0011(17) -0.0005(16)
C2A' 0.026(2) 0.023(2) 0.028(2) -0.0072(18) 0.0059(18) -0.0040(18)
C3A 0.024(2) 0.030(2) 0.030(2) -0.0078(19) 0.0104(18) 0.0030(18)
C4A 0.020(2) 0.030(2) 0.032(3) -0.006(2) 0.0083(18) -0.0044(18)
C5A 0.023(2) 0.022(2) 0.021(2) 0.0003(17) 0.0055(16) -0.0031(17)
C6A 0.024(2) 0.022(2) 0.019(2) -0.0009(17) 0.0023(16) -0.0018(17)
C7A 0.022(2) 0.028(2) 0.035(3) -0.007(2) 0.0059(19) -0.0014(18)
C8A 0.028(2) 0.028(2) 0.036(3) -0.006(2) 0.000(2) -0.0050(19)
C9A 0.035(2) 0.018(2) 0.028(2) -0.0063(18) -0.0006(19) -0.0017(18)
C10A 0.026(2) 0.021(2) 0.018(2) -0.0015(16) 0.0011(17) 0.0041(17)
N2A 0.0240(18) 0.0183(17) 0.0170(17) -0.0006(14) 0.0022(14) 0.0001(14)
I1A 0.02389(15) 0.03708(18) 0.0492(2) -0.01885(15) 0.01164(14) 0.00093(13)
I2A 0.02965(18) 0.0424(2) 0.0839(3) -0.0302(2) 0.00642(18) -0.01174(15)
C11A 0.023(2) 0.019(2) 0.021(2) 0.0008(16) -0.0022(16) 0.0027(16)
C12A 0.028(2) 0.024(2) 0.025(2) -0.0014(18) -0.0031(18) 0.0044(18)
C13A 0.021(2) 0.029(2) 0.031(2) -0.0048(19) -0.0036(18) 0.0063(18)
C14A 0.036(3) 0.041(3) 0.055(4) -0.002(3) 0.004(3) 0.013(2)
C15A 0.044(3) 0.059(4) 0.076(5) 0.000(3) 0.028(3) 0.020(3)
C16A 0.035(3) 0.049(4) 0.092(5) -0.011(4) 0.012(3) 0.024(3)
C17A 0.032(3) 0.029(3) 0.067(4) -0.009(3) -0.013(3) 0.014(2)
C18A 0.033(3) 0.034(3) 0.037(3) -0.007(2) -0.007(2) 0.013(2)
N3A 0.068(5) 0.078(5) 0.150(8) 0.003(5) 0.035(5) 0.050(4)
O1A 0.237(12) 0.254(13) 0.257(13) 0.119(11) 0.191(11) 0.199(11)
O2A 0.034(2) 0.046(3) 0.168(6) -0.022(3) -0.005(3) 0.019(2)
C19A 0.022(2) 0.025(2) 0.025(2) 0.0003(18) 0.0055(17) 0.0076(17)
C20A 0.022(2) 0.024(2) 0.033(3) -0.0016(19) 0.0064(18) 0.0022(18)
C21A 0.019(2) 0.027(2) 0.032(2) -0.0060(19) 0.0063(18) -0.0008(17)
C22A 0.035(3) 0.027(3) 0.046(3) -0.002(2) -0.002(2) 0.003(2)
C23A 0.027(2) 0.045(3) 0.042(3) -0.005(2) -0.006(2) 0.008(2)
C24A 0.023(2) 0.041(3) 0.041(3) -0.006(2) 0.004(2) -0.003(2)
C25A 0.033(3) 0.029(3) 0.060(4) 0.002(2) -0.001(3) -0.006(2)
C26A 0.022(2) 0.033(3) 0.056(3) 0.004(2) -0.002(2) 0.001(2)
N4A 0.027(2) 0.046(3) 0.052(3) -0.015(2) 0.008(2) -0.008(2)
O3A 0.042(2) 0.050(3) 0.091(4) -0.002(3) -0.003(2) -0.019(2)
O4A 0.0227(18) 0.061(3) 0.062(3) -0.022(2) -0.0050(18) 0.0058(18)
P1A 0.0191(5) 0.0206(5) 0.0249(6) 0.0031(4) 0.0050(4) 0.0053(4)
C1AA 0.024(2) 0.030(2) 0.027(2) 0.0028(19) 0.0079(18) -0.0001(18)
C1BA 0.031(3) 0.055(4) 0.042(3) 0.024(3) 0.008(2) 0.004(2)
C1CA 0.040(3) 0.064(4) 0.046(4) 0.024(3) 0.009(3) -0.007(3)
C1DA 0.038(3) 0.046(3) 0.035(3) -0.007(2) 0.020(2) -0.011(2)
C1EA 0.027(2) 0.033(3) 0.050(3) -0.013(2) 0.011(2) 0.001(2)
C1FA 0.029(2) 0.024(2) 0.033(3) -0.0022(19) 0.009(2) 0.0039(18)
C1GA 0.028(2) 0.020(2) 0.034(3) 0.0061(18) 0.0061(19) 0.0075(18)
C1HA 0.030(2) 0.023(2) 0.044(3) 0.005(2) 0.006(2) 0.0045(19)
C1IA 0.043(3) 0.020(2) 0.050(3) -0.001(2) 0.005(2) 0.004(2)
C1JA 0.051(3) 0.027(3) 0.053(4) -0.002(2) 0.009(3) 0.015(2)
C1KA 0.035(3) 0.035(3) 0.048(3) 0.007(2) 0.012(2) 0.017(2)
C1LA 0.029(2) 0.024(2) 0.038(3) 0.006(2) 0.008(2) 0.0068(19)
C1MA 0.023(2) 0.026(2) 0.026(2) 0.0054(18) 0.0048(17) 0.0062(18)
C1NA 0.032(3) 0.029(3) 0.041(3) 0.005(2) 0.003(2) 0.009(2)
C1OA 0.032(3) 0.044(3) 0.036(3) 0.005(2) -0.004(2) 0.015(2)
C1PA 0.033(3) 0.044(3) 0.034(3) 0.001(2) -0.005(2) 0.009(2)
C1QA 0.035(3) 0.029(3) 0.033(3) 0.000(2) 0.005(2) 0.007(2)
C1RA 0.027(2) 0.027(2) 0.029(2) 0.0064(19) 0.0038(19) 0.0071(19)
P2A 0.0235(5) 0.0228(6) 0.0200(5) 0.0001(4) -0.0014(4) -0.0017(4)
C2AA 0.030(2) 0.027(2) 0.023(2) 0.0074(18) -0.0058(18) -0.0073(19)
C2BA 0.032(3) 0.041(3) 0.023(2) 0.007(2) -0.0047(19) -0.008(2)
C2CA 0.037(3) 0.049(3) 0.032(3) 0.012(2) -0.003(2) -0.016(2)
C2DA 0.052(3) 0.041(3) 0.036(3) 0.013(3) -0.014(3) -0.021(3)
C2EA 0.056(4) 0.023(3) 0.040(3) 0.006(2) -0.013(3) -0.006(2)
C2FA 0.042(3) 0.027(2) 0.026(2) 0.0060(19) -0.010(2) 0.001(2)
C2GA 0.032(2) 0.027(2) 0.021(2) -0.0022(18) -0.0051(18) 0.0049(19)
C2HA 0.030(2) 0.030(2) 0.026(2) -0.0025(19) -0.0057(19) 0.0050(19)
C2IA 0.028(2) 0.042(3) 0.037(3) -0.001(2) -0.006(2) 0.006(2)
C2JA 0.038(3) 0.046(3) 0.035(3) 0.000(2) -0.010(2) 0.016(2)
C2KA 0.047(3) 0.036(3) 0.033(3) 0.005(2) -0.010(2) 0.014(2)
C2LA 0.040(3) 0.033(3) 0.025(2) 0.004(2) -0.007(2) 0.004(2)
C2MA 0.021(2) 0.038(3) 0.021(2) -0.0034(19) 0.0022(17) -0.0033(19)
C2NA 0.030(2) 0.046(3) 0.026(2) 0.001(2) 0.000(2) -0.010(2)
C2OA 0.034(3) 0.066(4) 0.023(3) 0.002(3) 0.003(2) -0.016(3)
C2PA 0.026(2) 0.074(4) 0.022(2) -0.013(3) 0.0029(19) -0.007(3)
C2QA 0.021(2) 0.052(3) 0.030(3) -0.011(2) -0.0007(19) 0.008(2)
C2RA 0.021(2) 0.043(3) 0.023(2) -0.003(2) -0.0030(17) 0.0062(19)
C101 0.40(5) 0.25(3) 0.38(5) -0.07(3) -0.08(3) 0.16(3)
C102 0.27(3) 0.116(13) 0.156(18) 0.024(12) 0.034(17) 0.022(14)
C103 0.154(13) 0.112(10) 0.067(7) 0.002(7) 0.015(8) -0.021(9)
C104 0.19(2) 0.169(18) 0.147(17) 0.020(14) -0.009(14) -0.053(15)
C105 0.33(3) 0.26(2) 0.083(10) 0.074(14) -0.055(15) -0.17(2)
C106 0.147(14) 0.176(17) 0.130(15) 0.049(13) -0.056(12) -0.101(12)
C107 0.21(2) 0.155(16) 0.086(9) 0.027(11) -0.005(11) -0.043(13)
C201 0.227(16) 0.42(3) 0.065(7) 0.072(11) 0.053(9) 0.256(19)
C202 0.099(7) 0.140(9) 0.036(4) 0.016(5) 0.023(4) 0.077(7)
C203 0.048(4) 0.177(11) 0.041(4) -0.010(6) 0.002(3) 0.007(6)
C204 0.098(7) 0.065(5) 0.060(5) -0.008(4) 0.017(5) -0.003(5)
C205 0.076(5) 0.067(5) 0.047(4) 0.005(3) 0.008(3) 0.035(4)
C206 0.064(5) 0.074(5) 0.050(4) -0.006(4) 0.007(3) 0.003(4)
C207 0.129(8) 0.054(5) 0.062(5) 0.013(4) 0.041(5) 0.033(5)
C301 0.069(6) 0.226(15) 0.106(9) 0.077(9) -0.006(6) 0.020(8)
C302 0.058(5) 0.104(7) 0.061(5) 0.026(5) -0.004(4) 0.011(5)
C303 0.083(7) 0.097(7) 0.079(6) 0.019(5) -0.023(5) -0.022(5)
C304 0.103(7) 0.073(6) 0.070(6) -0.001(4) -0.017(5) 0.000(5)
C305 0.094(6) 0.070(5) 0.068(5) -0.005(4) -0.019(5) 0.014(5)
C306 0.077(6) 0.077(6) 0.064(5) -0.001(4) 0.002(4) -0.006(4)
C307 0.063(5) 0.072(5) 0.076(5) -0.001(4) -0.002(4) -0.005(4)
C401 0.119(9) 0.143(10) 0.063(6) -0.024(6) 0.010(6) 0.010(7)
C402 0.062(4) 0.069(5) 0.062(5) -0.022(4) 0.000(4) 0.002(4)
C403 0.057(4) 0.082(6) 0.091(6) -0.055(5) -0.011(4) 0.024(4)
C404 0.058(4) 0.062(5) 0.093(6) -0.015(4) -0.013(4) 0.018(4)
C405 0.035(3) 0.075(5) 0.072(5) 0.005(4) 0.007(3) 0.012(3)
C406 0.058(4) 0.067(5) 0.070(5) 0.005(4) 0.016(4) 0.021(4)
C407 0.068(5) 0.058(4) 0.066(5) 0.008(4) 0.013(4) 0.009(4)
C501 0.083(7) 0.101(8) 0.192(14) -0.052(8) -0.005(8) 0.017(6)
C502 0.044(4) 0.083(6) 0.093(6) 0.016(5) 0.022(4) 0.031(4)
C503 0.079(6) 0.180(12) 0.092(8) 0.051(8) 0.027(6) 0.080(8)
C504 0.045(4) 0.133(9) 0.076(6) -0.001(6) -0.005(4) 0.051(5)
C505 0.042(4) 0.162(11) 0.093(7) -0.059(7) -0.030(4) 0.058(6)
C506 0.038(4) 0.113(8) 0.179(12) -0.023(8) -0.023(6) 0.042(5)
C507 0.041(3) 0.070(5) 0.062(4) 0.008(4) 0.015(3) 0.013(3)

loop_
_atom_type_symbol
_atom_type_description
_atom_type_scat_dispersion_real
_atom_type_scat_dispersion_imag
_atom_type_scat_source
C C 0.0033 0.0016 'International Tables Vol C Tables 4.2.6.8 and 6.1.1.4'
H H 0.0000 0.0000 'International Tables Vol C Tables 4.2.6.8 and 6.1.1.4'
N N 0.0061 0.0033 'International Tables Vol C Tables 4.2.6.8 and 6.1.1.4'
O O 0.0106 0.0060 'International Tables Vol C Tables 4.2.6.8 and 6.1.1.4'
P P 0.1023 0.0942 'International Tables Vol C Tables 4.2.6.8 and 6.1.1.4'
Ru Ru -1.2594 0.8363 'International Tables Vol C Tables 4.2.6.8 and 6.1.1.4'
I I -0.4742 1.8119 'International Tables Vol C Tables 4.2.6.8 and 6.1.1.4'

loop_
_geom_angle_atom_site_label_1
_geom_angle_atom_site_label_2
_geom_angle_atom_site_label_3
_geom_angle
_geom_angle_site_symmetry_1
_geom_angle_site_symmetry_3
_geom_angle_publ_flag
C19 Ru1 C11 93.2(2) . . ?
C19 Ru1 N1 93.96(18) . . ?
C11 Ru1 N1 172.82(17) . . ?
C19 Ru1 N2 170.38(18) . . ?
C11 Ru1 N2 96.35(17) . . ?
N1 Ru1 N2 76.47(14) . . ?
C19 Ru1 P1 84.26(16) . . ?
C11 Ru1 P1 89.07(15) . . ?
N1 Ru1 P1 91.09(12) . . ?
N2 Ru1 P1 94.75(11) . . ?
C19 Ru1 P2 88.46(17) . . ?
C11 Ru1 P2 87.37(17) . . ?
N1 Ru1 P2 93.37(14) . . ?
N2 Ru1 P2 93.08(12) . . ?
P1 Ru1 P2 171.71(5) . . ?
C1 N1 C5 118.0(4) . . ?
C1 N1 Ru1 124.7(3) . . ?
C5 N1 Ru1 117.3(3) . . ?
N1 C1 C2 122.8(4) . . ?
C1 C2 C3 119.2(5) . . ?
C4 C3 C2 118.5(5) . . ?
C4 C3 I1 122.2(4) . . ?
C2 C3 I1 119.3(4) . . ?
C3 C4 C5 119.5(5) . . ?
N1 C5 C4 121.9(4) . . ?
N1 C5 C6 114.7(4) . . ?
C4 C5 C6 123.4(4) . . ?
N2 C6 C7 122.2(4) . . ?
N2 C6 C5 114.9(4) . . ?
C7 C6 C5 122.9(4) . . ?
C8 C7 C6 118.7(4) . . ?
C9 C8 C7 119.8(4) . . ?
C9 C8 I2 119.6(3) . . ?
C7 C8 I2 120.6(3) . . ?
C8 C9 C10 118.4(4) . . ?
N2 C10 C9 123.4(4) . . ?
C10 N2 C6 117.5(4) . . ?
C10 N2 Ru1 125.9(3) . . ?
C6 N2 Ru1 116.6(3) . . ?
C12 C11 Ru1 177.9(4) . . ?
C11 C12 C13 171.8(6) . . ?
C18 C13 C14 116.7(6) . . ?
C18 C13 C12 120.9(5) . . ?
C14 C13 C12 122.4(6) . . ?
C15 C14 C13 121.7(7) . . ?
C14 C15 C16 119.4(7) . . ?
C17 C16 C15 121.0(6) . . ?
C17 C16 N3 118.7(7) . . ?
C15 C16 N3 120.2(6) . . ?
C16 C17 C18 119.4(7) . . ?
C17 C18 C13 121.7(6) . . ?
O2 N3 O1 123.8(6) . . ?
O2 N3 C16 119.1(6) . . ?
O1 N3 C16 117.1(7) . . ?
C20 C19 Ru1 178.0(5) . . ?
C19 C20 C21 170.2(5) . . ?
C26 C21 C22 118.0(5) . . ?
C26 C21 C20 120.7(5) . . ?
C22 C21 C20 121.2(6) . . ?
C23 C22 C21 120.8(6) . . ?
C24 C23 C22 118.9(5) . . ?
C23 C24 C25 122.7(5) . . ?
C23 C24 N4 118.9(5) . . ?
C25 C24 N4 118.4(5) . . ?
C24 C25 C26 118.0(6) . . ?
C25 C26 C21 121.5(5) . . ?
O4 N4 O3 122.9(5) . . ?
O4 N4 C24 119.0(5) . . ?
O3 N4 C24 118.1(5) . . ?
C1G P1 C1A 105.3(2) . . ?
C1G P1 C1M 103.5(2) . . ?
C1A P1 C1M 97.4(2) . . ?
C1G P1 Ru1 109.32(16) . . ?
C1A P1 Ru1 119.76(16) . . ?
C1M P1 Ru1 119.53(15) . . ?
C1B C1A C1F 118.8(4) . . ?
C1B C1A P1 117.9(3) . . ?
C1F C1A P1 122.7(4) . . ?
C1A C1B C1C 120.7(5) . . ?
C1D C1C C1B 120.0(6) . . ?
C1E C1D C1C 119.7(5) . . ?
C1D C1E C1F 120.8(6) . . ?
C1E C1F C1A 120.0(5) . . ?
C1H C1G C1L 118.7(4) . . ?
C1H C1G P1 119.8(4) . . ?
C1L C1G P1 120.5(4) . . ?
C1I C1H C1G 120.9(5) . . ?
C1H C1I C1J 119.5(5) . . ?
C1K C1J C1I 120.3(5) . . ?
C1L C1K C1J 120.4(5) . . ?
C1K C1L C1G 120.3(5) . . ?
C1N C1M C1R 118.9(4) . . ?
C1N C1M P1 122.0(4) . . ?
C1R C1M P1 118.8(3) . . ?
C1M C1N C1O 120.0(5) . . ?
C1P C1O C1N 121.0(4) . . ?
C1O C1P C1Q 119.2(4) . . ?
C1P C1Q C1R 120.4(5) . . ?
C1Q C1R C1M 120.4(4) . . ?
C2M P2 C2M' 34.5(6) . . ?
C2M P2 C2A 109.2(4) . . ?
C2M' P2 C2A 109.4(4) . . ?
C2M P2 C2G 99.9(6) . . ?
C2M' P2 C2G 65.5(6) . . ?
C2A P2 C2G 89.6(3) . . ?
C2M P2 C2G' 52.7(6) . . ?
C2M' P2 C2G' 87.2(6) . . ?
C2A P2 C2G' 93.5(4) . . ?
C2G P2 C2G' 151.9(4) . . ?
C2M P2 Ru1 127.4(4) . . ?
C2M' P2 Ru1 128.0(4) . . ?
C2A P2 Ru1 119.9(2) . . ?
C2G P2 Ru1 98.1(3) . . ?
C2G' P2 Ru1 104.4(3) . . ?
C2F C2A C2B 118.6(5) . . ?
C2F C2A P2 119.3(4) . . ?
C2B C2A P2 122.0(4) . . ?
C2A C2B C2C 120.5(5) . . ?
C2D C2C C2B 119.6(5) . . ?
C2C C2D C2E 119.9(5) . . ?
C2D C2E C2F 120.8(6) . . ?
C2E C2F C2A 120.4(5) . . ?
C2L C2G C2H 119.5(10) . . ?
C2L C2G P2 117.1(8) . . ?
C2H C2G P2 123.1(7) . . ?
C2G C2H C2I 120.5(11) . . ?
C2H C2I C2J 119.4(16) . . ?
C2K C2J C2I 119.9(12) . . ?
C2J C2K C2L 118.7(11) . . ?
C2G C2L C2K 121.9(11) . . ?
C2N C2M C2R 120(2) . . ?
C2N C2M P2 106.1(9) . . ?
C2R C2M P2 134(2) . . ?
C2M C2N C2O 122.9(13) . . ?
C2N C2O C2P 118.0(15) . . ?
C2Q C2P C2O 119.8(13) . . ?
C2P C2Q C2R 125(2) . . ?
C2Q C2R C2M 113(3) . . ?
C2L' C2G' C2H' 119.7(13) . . ?
C2L' C2G' P2 117.8(13) . . ?
C2H' C2G' P2 122.6(9) . . ?
C2I' C2H' C2G' 119.9(14) . . ?
C2J' C2I' C2H' 120.5(18) . . ?
C2I' C2J' C2K' 121.0(15) . . ?
C2J' C2K' C2L' 119.6(16) . . ?
C2G' C2L' C2K' 119.3(17) . . ?
C2N' C2M' C2R' 121.8(14) . . ?
C2N' C2M' P2 105.3(9) . . ?
C2R' C2M' P2 132.3(14) . . ?
C2M' C2N' C2O' 118.8(13) . . ?
C2P' C2O' C2N' 117.6(14) . . ?
C2Q' C2P' C2O' 124.0(12) . . ?
C2P' C2Q' C2R' 117.9(18) . . ?
C2M' C2R' C2Q' 120(2) . . ?
C11A Ru1A C19A 94.03(17) . . ?
C11A Ru1A N2A 96.03(15) . . ?
C19A Ru1A N2A 169.90(16) . . ?
C11A Ru1A N1A 172.26(15) . . ?
C19A Ru1A N1A 93.66(15) . . ?
N2A Ru1A N1A 76.29(14) . . ?
C11A Ru1A P1A 88.83(13) . . ?
C19A Ru1A P1A 88.02(14) . . ?
N2A Ru1A P1A 93.03(10) . . ?
N1A Ru1A P1A 90.60(10) . . ?
C11A Ru1A P2A 83.05(13) . . ?
C19A Ru1A P2A 89.52(14) . . ?
N2A Ru1A P2A 90.85(10) . . ?
N1A Ru1A P2A 97.85(11) . . ?
P1A Ru1A P2A 171.33(4) . . ?
C1A' N1A C5A 117.6(4) . . ?
C1A' N1A Ru1A 125.8(3) . . ?
C5A N1A Ru1A 116.3(3) . . ?
N1A C1A' C2A' 123.5(4) . . ?
C1A' C2A' C3A 118.6(4) . . ?
C4A C3A C2A' 119.1(4) . . ?
C4A C3A I1A 120.4(3) . . ?
C2A' C3A I1A 120.5(3) . . ?
C3A C4A C5A 119.1(4) . . ?
N1A C5A C4A 122.1(4) . . ?
N1A C5A C6A 115.1(4) . . ?
C4A C5A C6A 122.8(4) . . ?
N2A C6A C7A 122.1(4) . . ?
N2A C6A C5A 115.1(4) . . ?
C7A C6A C5A 122.8(4) . . ?
C8A C7A C6A 118.5(4) . . ?
C9A C8A C7A 119.8(4) . . ?
C9A C8A I2A 119.3(3) . . ?
C7A C8A I2A 120.9(4) . . ?
C10A C9A C8A 118.4(4) . . ?
N2A C10A C9A 123.4(4) . . ?
C10A N2A C6A 117.8(4) . . ?
C10A N2A Ru1A 125.0(3) . . ?
C6A N2A Ru1A 117.2(3) . . ?
C12A C11A Ru1A 177.5(4) . . ?
C11A C12A C13A 168.4(5) . . ?
C18A C13A C14A 118.3(5) . . ?
C18A C13A C12A 119.8(5) . . ?
C14A C13A C12A 121.8(5) . . ?
C15A C14A C13A 120.3(6) . . ?
C14A C15A C16A 119.0(6) . . ?
C17A C16A C15A 122.3(5) . . ?
C17A C16A N3A 117.9(7) . . ?
C15A C16A N3A 119.8(7) . . ?
C16A C17A C18A 119.1(5) . . ?
C17A C18A C13A 121.0(5) . . ?
O1A N3A O2A 122.5(7) . . ?
O1A N3A C16A 118.5(8) . . ?
O2A N3A C16A 119.0(8) . . ?
C20A C19A Ru1A 175.1(4) . . ?
C19A C20A C21A 177.3(5) . . ?
C22A C21A C26A 117.0(4) . . ?
C22A C21A C20A 121.6(4) . . ?
C26A C21A C20A 121.3(5) . . ?
C23A C22A C21A 121.7(5) . . ?
C22A C23A C24A 119.2(5) . . ?
C23A C24A C25A 121.4(5) . . ?
C23A C24A N4A 119.6(5) . . ?
C25A C24A N4A 119.0(5) . . ?
C26A C25A C24A 118.8(5) . . ?
C25A C26A C21A 121.8(5) . . ?
O3A N4A O4A 123.0(5) . . ?
O3A N4A C24A 118.6(5) . . ?
O4A N4A C24A 118.4(5) . . ?
C1GA P1A C1AA 102.4(2) . . ?
C1GA P1A C1MA 105.3(2) . . ?
C1AA P1A C1MA 100.5(2) . . ?
C1GA P1A Ru1A 110.33(16) . . ?
C1AA P1A Ru1A 119.84(16) . . ?
C1MA P1A Ru1A 116.58(15) . . ?
C1FA C1AA C1BA 118.9(4) . . ?
C1FA C1AA P1A 122.5(4) . . ?
C1BA C1AA P1A 118.5(4) . . ?
C1CA C1BA C1AA 120.3(5) . . ?
C1DA C1CA C1BA 120.4(6) . . ?
C1CA C1DA C1EA 120.5(5) . . ?
C1DA C1EA C1FA 120.4(5) . . ?
C1AA C1FA C1EA 119.5(5) . . ?
C1LA C1GA C1HA 118.4(4) . . ?
C1LA C1GA P1A 122.1(4) . . ?
C1HA C1GA P1A 119.0(4) . . ?
C1IA C1HA C1GA 120.4(5) . . ?
C1JA C1IA C1HA 120.8(5) . . ?
C1IA C1JA C1KA 119.9(5) . . ?
C1JA C1KA C1LA 120.1(5) . . ?
C1KA C1LA C1GA 120.5(5) . . ?
C1RA C1MA C1NA 118.3(4) . . ?
C1RA C1MA P1A 117.9(3) . . ?
C1NA C1MA P1A 123.8(4) . . ?
C1OA C1NA C1MA 120.5(5) . . ?
C1PA C1OA C1NA 120.4(5) . . ?
C1OA C1PA C1QA 119.7(5) . . ?
C1PA C1QA C1RA 120.4(5) . . ?
C1MA C1RA C1QA 120.7(4) . . ?
C2AA P2A C2MA 103.6(2) . . ?
C2AA P2A C2GA 102.3(2) . . ?
C2MA P2A C2GA 100.4(2) . . ?
C2AA P2A Ru1A 110.00(15) . . ?
C2MA P2A Ru1A 119.59(17) . . ?
C2GA P2A Ru1A 118.66(16) . . ?
C2BA C2AA C2FA 119.3(4) . . ?
C2BA C2AA P2A 119.9(4) . . ?
C2FA C2AA P2A 120.1(4) . . ?
C2AA C2BA C2CA 119.9(5) . . ?
C2DA C2CA C2BA 120.2(6) . . ?
C2CA C2DA C2EA 120.1(5) . . ?
C2DA C2EA C2FA 120.0(6) . . ?
C2EA C2FA C2AA 120.3(5) . . ?
C2LA C2GA C2HA 118.4(5) . . ?
C2LA C2GA P2A 122.1(4) . . ?
C2HA C2GA P2A 119.5(4) . . ?
C2IA C2HA C2GA 120.0(5) . . ?
C2JA C2IA C2HA 120.9(5) . . ?
C2KA C2JA C2IA 119.6(5) . . ?
C2JA C2KA C2LA 120.1(5) . . ?
C2KA C2LA C2GA 121.0(5) . . ?
C2RA C2MA C2NA 118.9(4) . . ?
C2RA C2MA P2A 118.6(4) . . ?
C2NA C2MA P2A 122.3(4) . . ?
C2OA C2NA C2MA 120.6(5) . . ?
C2PA C2OA C2NA 119.9(5) . . ?
C2QA C2PA C2OA 120.1(5) . . ?
C2PA C2QA C2RA 120.4(5) . . ?
C2QA C2RA C2MA 120.1(5) . . ?
C103 C102 C101 130(3) . . ?
C103 C102 C107 123(2) . . ?
C101 C102 C107 108(2) . . ?
C102 C103 C104 119.7(19) . . ?
C105 C104 C103 127(2) . . ?
C104 C105 C106 110(3) . . ?
C105 C106 C107 129(2) . . ?
C102 C107 C106 110.1(19) . . ?
C203 C202 C207 118.1(8) . . ?
C203 C202 C201 113.7(14) . . ?
C207 C202 C201 128.2(14) . . ?
C202 C203 C204 120.9(8) . . ?
C205 C204 C203 120.5(8) . . ?
C206 C205 C204 118.4(8) . . ?
C205 C206 C207 120.5(8) . . ?
C202 C207 C206 121.7(8) . . ?
C307 C302 C303 116.4(9) . . ?
C307 C302 C301 124.2(11) . . ?
C303 C302 C301 119.3(10) . . ?
C304 C303 C302 120.3(8) . . ?
C305 C304 C303 119.8(9) . . ?
C306 C305 C304 120.3(10) . . ?
C305 C306 C307 120.3(9) . . ?
C302 C307 C306 122.9(9) . . ?
C403 C402 C407 117.3(8) . . ?
C403 C402 C401 121.7(8) . . ?
C407 C402 C401 121.1(9) . . ?
C404 C403 C402 122.0(7) . . ?
C405 C404 C403 119.8(8) . . ?
C404 C405 C406 119.3(8) . . ?
C407 C406 C405 121.1(7) . . ?
C406 C407 C402 120.5(8) . . ?
C503 C502 C507 122.2(11) . . ?
C503 C502 C501 118.5(11) . . ?
C507 C502 C501 119.3(9) . . ?
C504 C503 C502 119.9(13) . . ?
C503 C504 C505 127.8(12) . . ?
C504 C505 C506 115.7(9) . . ?
C507 C506 C505 110.7(9) . . ?
C502 C507 C506 123.4(9) . . ?

loop_
_geom_bond_atom_site_label_1
_geom_bond_atom_site_label_2
_geom_bond_distance
_geom_bond_site_symmetry_2
_geom_bond_publ_flag
Ru1 C19 1.985(5) . ?
Ru1 C11 1.993(5) . ?
Ru1 N1 2.104(4) . ?
Ru1 N2 2.123(4) . ?
Ru1 P1 2.3551(13) . ?
Ru1 P2 2.3597(18) . ?
N1 C1 1.347(6) . ?
N1 C5 1.357(6) . ?
C1 C2 1.378(8) . ?
C2 C3 1.393(7) . ?
C3 C4 1.380(7) . ?
C3 I1 2.082(5) . ?
C4 C5 1.391(7) . ?
C5 C6 1.478(6) . ?
C6 N2 1.358(5) . ?
C6 C7 1.387(6) . ?
C7 C8 1.387(6) . ?
C8 C9 1.375(7) . ?
C8 I2 2.092(4) . ?
C9 C10 1.381(7) . ?
C10 N2 1.348(6) . ?
C11 C12 1.206(7) . ?
C12 C13 1.427(8) . ?
C13 C18 1.385(9) . ?
C13 C14 1.412(9) . ?
C14 C15 1.361(9) . ?
C15 C16 1.371(11) . ?
C16 C17 1.368(10) . ?
C16 N3 1.456(8) . ?
C17 C18 1.378(8) . ?
N3 O2 1.217(8) . ?
N3 O1 1.227(8) . ?
C19 C20 1.210(7) . ?
C20 C21 1.419(7) . ?
C21 C26 1.393(8) . ?
C21 C22 1.418(7) . ?
C22 C23 1.372(7) . ?
C23 C24 1.371(8) . ?
C24 C25 1.382(8) . ?
C24 N4 1.458(6) . ?
C25 C26 1.383(7) . ?
N4 O4 1.222(6) . ?
N4 O3 1.245(7) . ?
P1 C1G 1.824(5) . ?
P1 C1A 1.834(4) . ?
P1 C1M 1.837(4) . ?
C1A C1B 1.379(7) . ?
C1A C1F 1.400(7) . ?
C1B C1C 1.393(7) . ?
C1C C1D 1.383(10) . ?
C1D C1E 1.370(10) . ?
C1E C1F 1.388(7) . ?
C1G C1H 1.399(6) . ?
C1G C1L 1.403(7) . ?
C1H C1I 1.389(8) . ?
C1I C1J 1.390(9) . ?
C1J C1K 1.386(9) . ?
C1K C1L 1.384(7) . ?
C1M C1N 1.380(6) . ?
C1M C1R 1.400(7) . ?
C1N C1O 1.396(6) . ?
C1O C1P 1.376(7) . ?
C1P C1Q 1.383(7) . ?
C1Q C1R 1.387(7) . ?
P2 C2M 1.543(11) . ?
P2 C2M' 1.745(11) . ?
P2 C2A 1.805(5) . ?
P2 C2G 2.253(10) . ?
P2 C2G' 2.272(13) . ?
C2A C2F 1.382(7) . ?
C2A C2B 1.394(7) . ?
C2B C2C 1.398(7) . ?
C2C C2D 1.372(8) . ?
C2D C2E 1.374(9) . ?
C2E C2F 1.380(8) . ?
C2G C2L 1.354(14) . ?
C2G C2H 1.366(15) . ?
C2H C2I 1.396(14) . ?
C2I C2J 1.398(18) . ?
C2J C2K 1.37(2) . ?
C2K C2L 1.401(17) . ?
C2M C2N 1.37(2) . ?
C2M C2R 1.47(4) . ?
C2N C2O 1.390(18) . ?
C2O C2P 1.40(2) . ?
C2P C2Q 1.35(2) . ?
C2Q C2R 1.42(4) . ?
C2G' C2L' 1.385(17) . ?
C2G' C2H' 1.41(2) . ?
C2H' C2I' 1.378(18) . ?
C2I' C2J' 1.37(3) . ?
C2J' C2K' 1.38(3) . ?
C2K' C2L' 1.42(2) . ?
C2M' C2N' 1.36(2) . ?
C2M' C2R' 1.40(3) . ?
C2N' C2O' 1.434(18) . ?
C2O' C2P' 1.387(19) . ?
C2P' C2Q' 1.35(2) . ?
C2Q' C2R' 1.41(2) . ?
Ru1A C11A 1.986(4) . ?
Ru1A C19A 1.999(4) . ?
Ru1A N2A 2.117(4) . ?
Ru1A N1A 2.137(4) . ?
Ru1A P1A 2.3551(14) . ?
Ru1A P2A 2.3672(14) . ?
N1A C1A' 1.351(5) . ?
N1A C5A 1.358(5) . ?
C1A' C2A' 1.373(6) . ?
C2A' C3A 1.392(6) . ?
C3A C4A 1.385(6) . ?
C3A I1A 2.089(5) . ?
C4A C5A 1.392(6) . ?
C5A C6A 1.478(6) . ?
C6A N2A 1.354(6) . ?
C6A C7A 1.393(6) . ?
C7A C8A 1.390(6) . ?
C8A C9A 1.382(7) . ?
C8A I2A 2.089(5) . ?
C9A C10A 1.376(6) . ?
C10A N2A 1.351(5) . ?
C11A C12A 1.220(6) . ?
C12A C13A 1.418(6) . ?
C13A C18A 1.401(7) . ?
C13A C14A 1.413(8) . ?
C14A C15A 1.377(8) . ?
C15A C16A 1.385(10) . ?
C16A C17A 1.362(10) . ?
C16A N3A 1.461(8) . ?
C17A C18A 1.378(7) . ?
N3A O1A 1.197(12) . ?
N3A O2A 1.203(10) . ?
C19A C20A 1.213(6) . ?
C20A C21A 1.426(6) . ?
C21A C22A 1.403(7) . ?
C21A C26A 1.408(7) . ?
C22A C23A 1.376(7) . ?
C23A C24A 1.377(8) . ?
C24A C25A 1.390(8) . ?
C24A N4A 1.458(6) . ?
C25A C26A 1.373(7) . ?
N4A O3A 1.231(7) . ?
N4A O4A 1.235(7) . ?
P1A C1GA 1.825(5) . ?
P1A C1AA 1.830(5) . ?
P1A C1MA 1.838(5) . ?
C1AA C1FA 1.382(7) . ?
C1AA C1BA 1.408(7) . ?
C1BA C1CA 1.380(8) . ?
C1CA C1DA 1.360(9) . ?
C1DA C1EA 1.372(8) . ?
C1EA C1FA 1.405(7) . ?
C1GA C1LA 1.397(7) . ?
C1GA C1HA 1.398(7) . ?
C1HA C1IA 1.386(7) . ?
C1IA C1JA 1.367(8) . ?
C1JA C1KA 1.385(8) . ?
C1KA C1LA 1.389(7) . ?
C1MA C1RA 1.388(6) . ?
C1MA C1NA 1.403(7) . ?
C1NA C1OA 1.391(7) . ?
C1OA C1PA 1.375(8) . ?
C1PA C1QA 1.383(7) . ?
C1QA C1RA 1.393(7) . ?
P2A C2AA 1.833(5) . ?
P2A C2MA 1.837(5) . ?
P2A C2GA 1.846(5) . ?
C2AA C2BA 1.388(7) . ?
C2AA C2FA 1.396(7) . ?
C2BA C2CA 1.394(7) . ?
C2CA C2DA 1.380(9) . ?
C2DA C2EA 1.382(9) . ?
C2EA C2FA 1.385(7) . ?
C2GA C2LA 1.399(7) . ?
C2GA C2HA 1.400(7) . ?
C2HA C2IA 1.393(7) . ?
C2IA C2JA 1.387(8) . ?
C2JA C2KA 1.378(8) . ?
C2KA C2LA 1.392(8) . ?
C2MA C2RA 1.395(7) . ?
C2MA C2NA 1.401(7) . ?
C2NA C2OA 1.387(7) . ?
C2OA C2PA 1.385(9) . ?
C2PA C2QA 1.383(8) . ?
C2QA C2RA 1.392(7) . ?
C101 C102 1.31(3) . ?
C102 C103 1.30(2) . ?
C102 C107 1.45(2) . ?
C103 C104 1.38(2) . ?
C104 C105 1.33(2) . ?
C105 C106 1.37(3) . ?
C106 C107 1.45(2) . ?
C201 C202 1.510(13) . ?
C202 C203 1.335(14) . ?
C202 C207 1.348(14) . ?
C203 C204 1.394(14) . ?
C204 C205 1.350(12) . ?
C205 C206 1.348(10) . ?
C206 C207 1.372(12) . ?
C301 C302 1.434(14) . ?
C302 C307 1.353(11) . ?
C302 C303 1.433(14) . ?
C303 C304 1.386(14) . ?
C304 C305 1.361(12) . ?
C305 C306 1.360(11) . ?
C306 C307 1.369(12) . ?
C401 C402 1.461(12) . ?
C402 C403 1.385(12) . ?
C402 C407 1.395(10) . ?
C403 C404 1.378(12) . ?
C404 C405 1.364(11) . ?
C405 C406 1.380(10) . ?
C406 C407 1.370(10) . ?
C501 C502 1.558(14) . ?
C502 C503 1.296(12) . ?
C502 C507 1.366(11) . ?
C503 C504 1.295(15) . ?
C504 C505 1.324(14) . ?
C505 C506 1.590(16) . ?
C506 C507 1.419(13) . ?
